data_2224098
loop_
_publ_author_name
'Jiang, Jiaxun'
'Lu, Yao'
'Yuan, Limin'
'Liu, Wenlong'

_publ_section_title
;Hexaaquamagnesium(II)
 bis{[<i>N</i>-(4-methoxy-2-oxidobenzylidene)glycylglycinato(3{-})]cuprate(II)}
 hexahydrate
;
_journal_coeditor_code ZQ2010
_journal_issue 11
_journal_name_full 'Acta Crystallographica Section E'
_journal_page_first m1352
_journal_paper_doi 10.1107/S1600536809040872
_journal_volume 65
_journal_year 2009
_chemical_formula_iupac '[Mg (H2 O)6] [Cu (C12 H11 N2 O5)]2, 6H2 O'
_chemical_formula_moiety 'H12 Mg O6 2+, 2(C12 H11 Cu N2 O5 -), 6(H2 O)'
_chemical_formula_sum 'C24 H46 Cu2 Mg N4 O22'
_chemical_formula_weight 894.04
_chemical_name_systematic
;
Hexaaquamagnesium(II)
bis{[<i>N</i>-(4-methoxy-2-oxidobenzylidene)glycylglycinato(3-)]cuprate(II)}
hexahydrate
;
_space_group_IT_number 2
_symmetry_cell_setting triclinic
_symmetry_space_group_name_Hall '-P 1'
_symmetry_space_group_name_H-M 'P -1'
_atom_sites_solution_hydrogens geom
_atom_sites_solution_primary direct
_atom_sites_solution_secondary difmap
_audit_creation_method SHELXL-97
_cell_angle_alpha 76.650(2)
_cell_angle_beta 76.685(2)
_cell_angle_gamma 80.737(2)
_cell_formula_units_Z 1
_cell_length_a 7.8606(14)
_cell_length_b 10.933(2)
_cell_length_c 11.539(2)
_cell_measurement_reflns_used 7186
_cell_measurement_temperature 296(2)
_cell_measurement_theta_max 28.32
_cell_measurement_theta_min 0.96
_cell_volume 932.8(3)
_computing_cell_refinement 'SAINT-Plus (Bruker, 2003)'
_computing_data_collection 'SMART (Bruker, 2002)'
_computing_data_reduction 'SAINT-Plus (Bruker, 2003)'
_computing_molecular_graphics 'SHELXTL (Sheldrick, 2008) and DIAMOND (Brandenburg, 2006)'
_computing_publication_material 'SHELXTL (Sheldrick, 2008)'
_computing_structure_refinement 'SHELXTL (Sheldrick, 2008)'
_computing_structure_solution 'SHELXTL (Sheldrick, 2008)'
_diffrn_ambient_temperature 296(2)
_diffrn_measured_fraction_theta_full 0.992
_diffrn_measured_fraction_theta_max 0.992
_diffrn_measurement_device_type 'Bruker SMART APEX CCD'
_diffrn_measurement_method '\f and \w'
_diffrn_radiation_source 'fine-focus sealed tube'
_diffrn_radiation_type MoK\a
_diffrn_radiation_wavelength 0.71073
_diffrn_reflns_av_R_equivalents 0.0843
_diffrn_reflns_av_sigmaI/netI 0.0692
_diffrn_reflns_limit_h_max 9
_diffrn_reflns_limit_h_min -9
_diffrn_reflns_limit_k_max 12
_diffrn_reflns_limit_k_min -12
_diffrn_reflns_limit_l_max 13
_diffrn_reflns_limit_l_min -13
_diffrn_reflns_number 6808
_diffrn_reflns_theta_full 25.00
_diffrn_reflns_theta_max 25.00
_diffrn_reflns_theta_min 1.85
_diffrn_standards_number 0
_exptl_absorpt_coefficient_mu 1.246
_exptl_absorpt_correction_T_max 0.736
_exptl_absorpt_correction_T_min 0.696
_exptl_absorpt_correction_type multi-scan
_exptl_absorpt_process_details '(SADABS; Sheldrick, 2004)'
_exptl_crystal_colour violet
_exptl_crystal_density_diffrn 1.592
_exptl_crystal_density_method 'not measured'
_exptl_crystal_description block
_exptl_crystal_F_000 464
_exptl_crystal_size_max 0.30
_exptl_crystal_size_mid 0.28
_exptl_crystal_size_min 0.25
_refine_diff_density_max 0.761
_refine_diff_density_min -0.566
_refine_ls_extinction_method none
_refine_ls_goodness_of_fit_ref 1.035
_refine_ls_hydrogen_treatment mixed
_refine_ls_matrix_type full
_refine_ls_number_parameters 278
_refine_ls_number_reflns 3262
_refine_ls_number_restraints 18
_refine_ls_restrained_S_all 1.036
_refine_ls_R_factor_all 0.0432
_refine_ls_R_factor_gt 0.0358
_refine_ls_shift/su_max 0.001
_refine_ls_shift/su_mean 0.000
_refine_ls_structure_factor_coef Fsqd
_refine_ls_weighting_details 'calc w=1/[\s^2^(Fo^2^)+(0.0593P)^2^] where P=(Fo^2^+2Fc^2^)/3'
_refine_ls_weighting_scheme calc
_refine_ls_wR_factor_gt 0.0919
_refine_ls_wR_factor_ref 0.0969
_reflns_number_gt 2836
_reflns_number_total 3262
_reflns_threshold_expression I>2\s(I)
_cod_data_source_file zq2010.cif
_cod_data_source_block I
_cod_database_code 2224098
_cod_database_fobs_code 2224098

loop_
_symmetry_equiv_pos_as_xyz
'x, y, z'
'-x, -y, -z'

loop_
_atom_site_type_symbol
_atom_site_label
_atom_site_fract_x
_atom_site_fract_y
_atom_site_fract_z
_atom_site_U_iso_or_equiv
_atom_site_adp_type
_atom_site_calc_flag
_atom_site_refinement_flags
_atom_site_occupancy
_atom_site_disorder_assembly
_atom_site_disorder_group
Mg Mg1 0.5000 1.0000 0.5000 0.0274(3) Uani d S 1 . .
Cu Cu1 0.53658(3) 0.70272(3) 0.98705(2) 0.02798(13) Uani d . 1 . .
C C1 0.7984(3) 0.5135(2) 0.8983(2) 0.0278(5) Uani d . 1 . .
C C2 0.9093(3) 0.4662(2) 0.8009(2) 0.0318(5) Uani d . 1 . .
H H2 0.9106 0.5116 0.7219 0.038 Uiso calc R 1 . .
C C3 1.0174(3) 0.3528(2) 0.8201(3) 0.0338(6) Uani d . 1 . .
C C4 1.0200(3) 0.2837(2) 0.9381(3) 0.0378(6) Uani d . 1 . .
H H4 1.0947 0.2089 0.9510 0.045 Uiso calc R 1 . .
C C5 0.9110(3) 0.3276(2) 1.0342(3) 0.0357(6) Uani d . 1 . .
H H5 0.9120 0.2808 1.1124 0.043 Uiso calc R 1 . .
C C6 0.7962(3) 0.4422(2) 1.0192(2) 0.0297(5) Uani d . 1 . .
C C7 0.6919(3) 0.4804(2) 1.1269(2) 0.0311(5) Uani d . 1 . .
H H7 0.7045 0.4283 1.2012 0.037 Uiso calc R 1 . .
C C8 0.4821(3) 0.6142(3) 1.2436(2) 0.0354(6) Uani d . 1 . .
H H8A 0.5625 0.6201 1.2940 0.043 Uiso calc R 1 . .
H H8B 0.4077 0.5488 1.2875 0.043 Uiso calc R 1 . .
C C9 0.3683(3) 0.7412(2) 1.2172(2) 0.0289(5) Uani d . 1 . .
C C10 0.2895(3) 0.9088(2) 1.0529(2) 0.0319(5) Uani d . 1 . .
H H10A 0.3256 0.9790 1.0762 0.038 Uiso calc R 1 . .
H H10B 0.1642 0.9065 1.0844 0.038 Uiso calc R 1 . .
C C11 0.3290(3) 0.9256(2) 0.9147(2) 0.0308(5) Uani d . 1 . .
C C12 1.1256(4) 0.3610(3) 0.6070(3) 0.0504(7) Uani d . 1 . .
H H12A 1.0081 0.3695 0.5930 0.076 Uiso calc R 1 . .
H H12B 1.2029 0.3108 0.5540 0.076 Uiso calc R 1 . .
H H12C 1.1643 0.4432 0.5911 0.076 Uiso calc R 1 . .
N N1 0.5819(3) 0.58115(19) 1.12892(18) 0.0301(4) Uani d . 1 . .
N N2 0.3860(3) 0.79083(19) 1.10172(18) 0.0315(5) Uani d . 1 . .
O O1 0.6989(2) 0.62339(15) 0.87217(15) 0.0315(4) Uani d . 1 . .
O O3 0.4460(2) 0.84413(16) 0.86727(15) 0.0352(4) Uani d . 1 . .
O O4 0.2500(2) 1.01549(17) 0.85495(16) 0.0434(5) Uani d . 1 . .
O O2 0.2727(2) 0.78645(17) 1.30527(15) 0.0370(4) Uani d . 1 . .
O O5 1.1276(2) 0.30083(17) 0.73004(18) 0.0458(5) Uani d . 1 . .
O O6 0.4664(2) 1.10040(18) 0.63586(15) 0.0376(4) Uani d D 1 . .
H H6A 0.553(3) 1.120(3) 0.656(3) 0.056 Uiso d D 1 . .
H H6B 0.394(3) 1.077(3) 0.702(2) 0.056 Uiso d D 1 . .
O O7 0.2365(2) 1.0350(2) 0.49409(17) 0.0423(5) Uani d D 1 . .
H H7A 0.159(4) 1.017(3) 0.557(2) 0.063 Uiso d D 1 . .
H H7B 0.194(4) 1.096(2) 0.448(2) 0.063 Uiso d D 1 . .
O O8 0.4514(3) 0.83655(18) 0.62765(16) 0.0423(5) Uani d D 1 . .
H H8C 0.393(4) 0.785(3) 0.616(3) 0.063 Uiso d D 1 . .
H H8D 0.442(5) 0.836(3) 0.7002(18) 0.063 Uiso d D 1 . .
O O9 0.8995(3) 0.7896(2) 0.68699(18) 0.0479(5) Uani d D 1 . .
H H9A 0.908(5) 0.855(2) 0.712(3) 0.072 Uiso d D 1 . .
H H9B 0.837(4) 0.742(3) 0.737(3) 0.072 Uiso d D 1 . .
O O10 1.0000(3) 0.9857(2) 0.28950(19) 0.0462(5) Uani d D 1 . .
H H10C 1.072(4) 0.922(2) 0.298(3) 0.069 Uiso d D 1 . .
H H10D 0.934(4) 0.984(3) 0.246(3) 0.069 Uiso d D 1 . .
O O11 0.2361(3) 0.6905(2) 0.56744(19) 0.0483(5) Uani d D 1 . .
H H11A 0.145(3) 0.724(3) 0.602(3) 0.072 Uiso d D 1 . .
H H11B 0.249(4) 0.708(3) 0.4918(16) 0.072 Uiso d D 1 . .

loop_
_atom_site_aniso_label
_atom_site_aniso_U_11
_atom_site_aniso_U_22
_atom_site_aniso_U_33
_atom_site_aniso_U_12
_atom_site_aniso_U_13
_atom_site_aniso_U_23
Mg1 0.0289(6) 0.0339(6) 0.0190(5) -0.0054(4) -0.0024(4) -0.0058(4)
Cu1 0.03038(19) 0.03127(19) 0.01925(18) 0.00204(12) -0.00343(12) -0.00437(12)
C1 0.0263(11) 0.0252(11) 0.0331(13) -0.0035(9) -0.0082(10) -0.0054(10)
C2 0.0310(12) 0.0309(12) 0.0332(14) -0.0027(10) -0.0070(10) -0.0061(10)
C3 0.0276(12) 0.0311(12) 0.0450(15) -0.0024(10) -0.0071(11) -0.0135(11)
C4 0.0351(13) 0.0284(12) 0.0506(17) 0.0032(10) -0.0149(12) -0.0075(11)
C5 0.0374(13) 0.0292(12) 0.0409(15) -0.0032(10) -0.0161(12) -0.0003(11)
C6 0.0287(12) 0.0280(12) 0.0338(13) -0.0039(9) -0.0105(10) -0.0042(10)
C7 0.0321(12) 0.0335(13) 0.0275(13) -0.0082(10) -0.0113(10) 0.0023(10)
C8 0.0336(13) 0.0496(15) 0.0211(12) -0.0027(11) -0.0070(10) -0.0031(11)
C9 0.0267(11) 0.0408(13) 0.0230(12) -0.0097(10) -0.0048(9) -0.0104(10)
C10 0.0386(13) 0.0327(13) 0.0226(12) -0.0009(10) -0.0006(10) -0.0096(10)
C11 0.0338(13) 0.0300(12) 0.0263(13) -0.0012(10) -0.0015(10) -0.0070(10)
C12 0.0512(17) 0.0503(17) 0.0473(18) 0.0053(13) -0.0041(14) -0.0182(14)
N1 0.0284(10) 0.0366(11) 0.0248(10) -0.0029(8) -0.0071(8) -0.0038(8)
N2 0.0365(11) 0.0345(11) 0.0217(10) -0.0004(9) -0.0042(9) -0.0062(8)
O1 0.0340(9) 0.0305(8) 0.0250(9) 0.0041(7) -0.0038(7) -0.0033(7)
O3 0.0448(10) 0.0347(9) 0.0193(9) 0.0084(7) -0.0018(7) -0.0053(7)
O4 0.0514(11) 0.0391(10) 0.0290(10) 0.0146(8) -0.0035(8) -0.0040(8)
O2 0.0370(9) 0.0524(11) 0.0215(9) -0.0036(8) -0.0024(7) -0.0116(8)
O5 0.0446(11) 0.0409(10) 0.0486(12) 0.0102(8) -0.0060(9) -0.0161(9)
O6 0.0400(10) 0.0481(11) 0.0269(9) -0.0122(8) 0.0019(8) -0.0154(8)
O7 0.0303(9) 0.0610(12) 0.0288(10) -0.0006(8) -0.0027(8) -0.0019(9)
O8 0.0591(12) 0.0455(11) 0.0240(9) -0.0185(9) -0.0083(9) -0.0016(8)
O9 0.0487(12) 0.0496(12) 0.0385(12) -0.0082(9) -0.0032(9) 0.0015(9)
O10 0.0365(11) 0.0617(13) 0.0366(11) 0.0040(9) -0.0026(8) -0.0140(10)
O11 0.0530(12) 0.0529(12) 0.0393(12) -0.0108(10) -0.0093(10) -0.0067(10)

loop_
_atom_type_symbol
_atom_type_description
_atom_type_scat_dispersion_real
_atom_type_scat_dispersion_imag
_atom_type_scat_source
C C 0.0033 0.0016 'International Tables Vol C Tables 4.2.6.8 and 6.1.1.4'
H H 0.0000 0.0000 'International Tables Vol C Tables 4.2.6.8 and 6.1.1.4'
N N 0.0061 0.0033 'International Tables Vol C Tables 4.2.6.8 and 6.1.1.4'
O O 0.0106 0.0060 'International Tables Vol C Tables 4.2.6.8 and 6.1.1.4'
Mg Mg 0.0486 0.0363 'International Tables Vol C Tables 4.2.6.8 and 6.1.1.4'
Cu Cu 0.3201 1.2651 'International Tables Vol C Tables 4.2.6.8 and 6.1.1.4'

loop_
_geom_angle_atom_site_label_1
_geom_angle_atom_site_label_2
_geom_angle_atom_site_label_3
_geom_angle_site_symmetry_1
_geom_angle_site_symmetry_3
_geom_angle
_geom_angle_publ_flag
O7 Mg1 O7 2_676 . 179.9990(10) ?
O7 Mg1 O6 2_676 . 88.05(8) ?
O7 Mg1 O6 . . 91.95(8) ?
O7 Mg1 O6 2_676 2_676 91.95(8) ?
O7 Mg1 O6 . 2_676 88.05(8) ?
O6 Mg1 O6 . 2_676 180.0 ?
O7 Mg1 O8 2_676 . 90.55(8) ?
O7 Mg1 O8 . . 89.45(8) ?
O6 Mg1 O8 . . 90.60(8) ?
O6 Mg1 O8 2_676 . 89.40(8) ?
O7 Mg1 O8 2_676 2_676 89.45(8) ?
O7 Mg1 O8 . 2_676 90.55(8) ?
O6 Mg1 O8 . 2_676 89.40(8) ?
O6 Mg1 O8 2_676 2_676 90.60(8) ?
O8 Mg1 O8 . 2_676 180.0000(10) ?
O1 Cu1 N2 . . 175.66(8) ?
O1 Cu1 N1 . . 96.90(8) ?
N2 Cu1 N1 . . 83.79(9) ?
O1 Cu1 O3 . . 95.95(7) ?
N2 Cu1 O3 . . 83.51(8) ?
N1 Cu1 O3 . . 167.03(8) ?
O1 C1 C2 . . 117.5(2) ?
O1 C1 C6 . . 123.6(2) ?
C2 C1 C6 . . 118.9(2) ?
C3 C2 C1 . . 121.2(2) ?
C3 C2 H2 . . 119.4 ?
C1 C2 H2 . . 119.4 ?
O5 C3 C2 . . 124.4(2) ?
O5 C3 C4 . . 115.0(2) ?
C2 C3 C4 . . 120.6(2) ?
C5 C4 C3 . . 119.0(2) ?
C5 C4 H4 . . 120.5 ?
C3 C4 H4 . . 120.5 ?
C4 C5 C6 . . 122.6(2) ?
C4 C5 H5 . . 118.7 ?
C6 C5 H5 . . 118.7 ?
C5 C6 C1 . . 117.7(2) ?
C5 C6 C7 . . 117.5(2) ?
C1 C6 C7 . . 124.7(2) ?
N1 C7 C6 . . 125.1(2) ?
N1 C7 H7 . . 117.4 ?
C6 C7 H7 . . 117.4 ?
N1 C8 C9 . . 109.61(19) ?
N1 C8 H8A . . 109.7 ?
C9 C8 H8A . . 109.7 ?
N1 C8 H8B . . 109.7 ?
C9 C8 H8B . . 109.7 ?
H8A C8 H8B . . 108.2 ?
O2 C9 N2 . . 127.6(2) ?
O2 C9 C8 . . 119.1(2) ?
N2 C9 C8 . . 113.2(2) ?
N2 C10 C11 . . 107.92(19) ?
N2 C10 H10A . . 110.1 ?
C11 C10 H10A . . 110.1 ?
N2 C10 H10B . . 110.1 ?
C11 C10 H10B . . 110.1 ?
H10A C10 H10B . . 108.4 ?
O4 C11 O3 . . 123.8(2) ?
O4 C11 C10 . . 118.8(2) ?
O3 C11 C10 . . 117.4(2) ?
O5 C12 H12A . . 109.5 ?
O5 C12 H12B . . 109.5 ?
H12A C12 H12B . . 109.5 ?
O5 C12 H12C . . 109.5 ?
H12A C12 H12C . . 109.5 ?
H12B C12 H12C . . 109.5 ?
C7 N1 C8 . . 121.6(2) ?
C7 N1 Cu1 . . 124.53(18) ?
C8 N1 Cu1 . . 113.87(16) ?
C9 N2 C10 . . 124.0(2) ?
C9 N2 Cu1 . . 119.48(17) ?
C10 N2 Cu1 . . 116.46(15) ?
C1 O1 Cu1 . . 125.02(15) ?
C11 O3 Cu1 . . 114.46(15) ?
C3 O5 C12 . . 118.7(2) ?
Mg1 O6 H6A . . 121(2) ?
Mg1 O6 H6B . . 118(2) ?
H6A O6 H6B . . 106(2) ?
Mg1 O7 H7A . . 121(2) ?
Mg1 O7 H7B . . 124(2) ?
H7A O7 H7B . . 108(2) ?
Mg1 O8 H8C . . 121(2) ?
Mg1 O8 H8D . . 120(2) ?
H8C O8 H8D . . 112(3) ?
H9A O9 H9B . . 113(3) ?
H10C O10 H10D . . 114(3) ?
H11A O11 H11B . . 114(3) ?

loop_
_geom_bond_atom_site_label_1
_geom_bond_atom_site_label_2
_geom_bond_site_symmetry_2
_geom_bond_distance
_geom_bond_publ_flag
Mg1 O7 2_676 2.0591(18) ?
Mg1 O7 . 2.0591(18) ?
Mg1 O6 . 2.0598(17) ?
Mg1 O6 2_676 2.0599(17) ?
Mg1 O8 . 2.0625(18) ?
Mg1 O8 2_676 2.0626(18) ?
Cu1 O1 . 1.8797(17) ?
Cu1 N2 . 1.892(2) ?
Cu1 N1 . 1.920(2) ?
Cu1 O3 . 1.9799(16) ?
C1 O1 . 1.336(3) ?
C1 C2 . 1.401(3) ?
C1 C6 . 1.430(3) ?
C2 C3 . 1.389(3) ?
C2 H2 . 0.9300 ?
C3 O5 . 1.361(3) ?
C3 C4 . 1.400(4) ?
C4 C5 . 1.368(4) ?
C4 H4 . 0.9300 ?
C5 C6 . 1.422(3) ?
C5 H5 . 0.9300 ?
C6 C7 . 1.432(4) ?
C7 N1 . 1.288(3) ?
C7 H7 . 0.9300 ?
C8 N1 . 1.466(3) ?
C8 C9 . 1.533(3) ?
C8 H8A . 0.9700 ?
C8 H8B . 0.9700 ?
C9 O2 . 1.266(3) ?
C9 N2 . 1.302(3) ?
C10 N2 . 1.451(3) ?
C10 C11 . 1.526(3) ?
C10 H10A . 0.9700 ?
C10 H10B . 0.9700 ?
C11 O4 . 1.231(3) ?
C11 O3 . 1.292(3) ?
C12 O5 . 1.422(4) ?
C12 H12A . 0.9600 ?
C12 H12B . 0.9600 ?
C12 H12C . 0.9600 ?
O6 H6A . 0.840(17) ?
O6 H6B . 0.851(17) ?
O7 H7A . 0.840(17) ?
O7 H7B . 0.833(17) ?
O8 H8C . 0.831(17) ?
O8 H8D . 0.822(17) ?
O9 H9A . 0.848(18) ?
O9 H9B . 0.810(18) ?
O10 H10C . 0.826(18) ?
O10 H10D . 0.810(17) ?
O11 H11A . 0.813(18) ?
O11 H11B . 0.835(18) ?

loop_
_geom_hbond_atom_site_label_D
_geom_hbond_atom_site_label_H
_geom_hbond_atom_site_label_A
_geom_hbond_site_symmetry_A
_geom_hbond_distance_DH
_geom_hbond_distance_HA
_geom_hbond_distance_DA
_geom_hbond_angle_DHA
O6 H6B O4 . 0.851(17) 1.907(18) 2.755(3) 175(3)
O6 H6A O2 2_677 0.840(17) 2.016(18) 2.836(2) 165(3)
O7 H7A O10 2_676 0.840(17) 1.91(2) 2.734(3) 165(3)
O7 H7B O9 2_676 0.833(17) 1.959(18) 2.776(3) 166(3)
O8 H8C O11 . 0.831(17) 1.978(18) 2.797(3) 169(3)
O8 H8D O3 . 0.822(17) 1.957(17) 2.775(2) 173(3)
O9 H9A O10 2_776 0.848(18) 1.985(19) 2.787(3) 157(3)
O9 H9B O1 . 0.810(18) 2.009(19) 2.816(3) 174(4)
O10 H10C O2 1_654 0.826(18) 1.986(19) 2.805(3) 171(4)
O10 H10D O4 2_676 0.810(17) 2.049(18) 2.857(3) 176(4)
O11 H11A O9 1_455 0.813(18) 2.050(19) 2.857(3) 172(4)
O11 H11B O2 1_554 0.835(18) 2.101(19) 2.927(3) 170(4)
